data_7246495
loop_
_publ_author_name
'Xu, Feng'
'Li, Zao'
'Zhang, Li-Long'
'Liu, Shengqi'
'Li, Hu'
'Liao, Yuhe'
'Yang, Song'

_publ_section_title
;
 Synthesis of renewable isoindolines from bio-based furfurals
;
_journal_issue 8
_journal_name_full 'Green Chemistry'
_journal_page_first 3297
_journal_page_last 3305
_journal_paper_doi 10.1039/D2GC04786A
_journal_volume 25
_journal_year 2023
_chemical_formula_sum 'C14 H11 N O'
_chemical_formula_weight 209.24
_space_group_crystal_system monoclinic
_space_group_IT_number 14
_space_group_name_Hall '-P 2yn'
_space_group_name_H-M_alt 'P 1 21/n 1'
_atom_sites_solution_hydrogens geom
_audit_creation_method SHELXL-2018/3
_audit_update_record
;
2022-04-11 deposited with the CCDC.	2023-03-13 downloaded from the CCDC.
;
_cell_angle_alpha 90
_cell_angle_beta 94.506(3)
_cell_angle_gamma 90
_cell_formula_units_Z 4
_cell_length_a 5.9303(7)
_cell_length_b 7.6388(9)
_cell_length_c 23.149(3)
_cell_measurement_reflns_used 901
_cell_measurement_temperature 293(2)
_cell_measurement_theta_max 69.3890
_cell_measurement_theta_min 7.6460
_cell_volume 1045.4(2)
_computing_cell_refinement 'Bruker FRAMBO'
_computing_data_collection 'Bruker FRAMBO'
_computing_data_reduction 'Bruker SAINT'
_computing_molecular_graphics 'Bruker SHELXTL'
_computing_publication_material 'Bruker SHELXTL'
_computing_structure_refinement 'SHELXL-2018/3 (Sheldrick, 2018)'
_computing_structure_solution 'Bruker SHELXTL'
_diffrn_ambient_temperature 293(2)
_diffrn_detector 'CCD plate'
_diffrn_detector_area_resol_mean 8.1281
_diffrn_detector_type Eos
_diffrn_measured_fraction_theta_full 0.982
_diffrn_measured_fraction_theta_max 0.982
_diffrn_measurement_device_type 'Xcalibur, Eos, Gemini'
_diffrn_radiation_type CuK\a
_diffrn_radiation_wavelength 1.54178
_diffrn_reflns_av_unetI/netI 0.0542
_diffrn_reflns_Laue_measured_fraction_full 0.982
_diffrn_reflns_Laue_measured_fraction_max 0.982
_diffrn_reflns_limit_h_max 6
_diffrn_reflns_limit_h_min -7
_diffrn_reflns_limit_k_max 9
_diffrn_reflns_limit_k_min -9
_diffrn_reflns_limit_l_max 27
_diffrn_reflns_limit_l_min -3
_diffrn_reflns_number 1776
_diffrn_reflns_point_group_measured_fraction_full 0.982
_diffrn_reflns_point_group_measured_fraction_max 0.982
_diffrn_reflns_theta_full 66.032
_diffrn_reflns_theta_max 66.032
_diffrn_reflns_theta_min 6.102
_exptl_absorpt_coefficient_mu 0.667
_exptl_absorpt_correction_T_max 0.9803
_exptl_absorpt_correction_T_min 0.7763
_exptl_absorpt_correction_type multi-scan
_exptl_absorpt_process_details sadabs
_exptl_crystal_density_diffrn 1.329
_exptl_crystal_F_000 440
_exptl_crystal_size_max 0.400
_exptl_crystal_size_mid 0.320
_exptl_crystal_size_min 0.030
_refine_diff_density_max 0.282
_refine_diff_density_min -0.260
_refine_diff_density_rms 0.065
_refine_ls_extinction_method none
_refine_ls_goodness_of_fit_ref 1.395
_refine_ls_hydrogen_treatment constr
_refine_ls_matrix_type full
_refine_ls_number_parameters 146
_refine_ls_number_reflns 1776
_refine_ls_number_restraints 0
_refine_ls_restrained_S_all 1.395
_refine_ls_R_factor_all 0.1104
_refine_ls_R_factor_gt 0.0905
_refine_ls_shift/su_max 0.000
_refine_ls_shift/su_mean 0.000
_refine_ls_structure_factor_coef Fsqd
_refine_ls_weighting_details 'w=1/[\s^2^(Fo^2^)+(0.1000P)^2^] where P=(Fo^2^+2Fc^2^)/3'
_refine_ls_weighting_scheme calc
_refine_ls_wR_factor_gt 0.2340
_refine_ls_wR_factor_ref 0.2474
_reflns_Friedel_coverage 0.000
_reflns_number_gt 1358
_reflns_number_total 1776
_reflns_threshold_expression 'I > 2\s(I)'
_cod_data_source_file d2gc04786a2.cif
_cod_data_source_block 210309a_tw
_cod_depositor_comments 'Adding full bibliography for 7246493--7246496.cif.'
_cod_original_sg_symbol_H-M 'P 21/n'
_cod_database_code 7246495
_shelx_shelxl_version_number 2018/3
_shelx_space_group_comment
; 
The symmetry employed for this shelxl refinement is uniquely defined 
by the following loop, which should always be used as a source of 
symmetry information in preference to the above space-group names. 
They are only intended as comments. 
;
_shelx_estimated_absorpt_t_min 0.776
_shelx_estimated_absorpt_t_max 0.980

loop_
_space_group_symop_operation_xyz
'x, y, z'
'-x+1/2, y+1/2, -z+1/2'
'-x, -y, -z'
'x-1/2, -y-1/2, z-1/2'

loop_
_atom_site_label
_atom_site_type_symbol
_atom_site_fract_x
_atom_site_fract_y
_atom_site_fract_z
_atom_site_U_iso_or_equiv
_atom_site_adp_type
_atom_site_occupancy
_atom_site_site_symmetry_order
_atom_site_calc_flag
_atom_site_refinement_flags_posn
_atom_site_refinement_flags_adp
_atom_site_refinement_flags_occupancy
_atom_site_disorder_assembly
_atom_site_disorder_group
O1 O 0.8348(5) 0.5169(4) 0.25268(11) 0.0568(9) Uani 1 1 d . . . . .
N1 N 0.4833(5) 0.3859(4) 0.25778(12) 0.0379(8) Uani 1 1 d . . . . .
C1 C 0.6636(6) 0.4468(5) 0.22974(16) 0.0408(9) Uani 1 1 d . . . . .
C2 C 0.6132(7) 0.4104(5) 0.16788(15) 0.0404(9) Uani 1 1 d . . . . .
C3 C 0.7423(7) 0.4494(5) 0.12253(17) 0.0495(10) Uani 1 1 d . . . . .
H3 H 0.879627 0.507762 0.128898 0.059 Uiso 1 1 calc R U . . .
C4 C 0.6619(8) 0.3993(5) 0.06746(18) 0.0569(12) Uani 1 1 d . . . . .
H4 H 0.743894 0.425475 0.035935 0.068 Uiso 1 1 calc R U . . .
C5 C 0.4562(9) 0.3089(6) 0.05913(18) 0.0620(13) Uani 1 1 d . . . . .
H5 H 0.404632 0.273368 0.021984 0.074 Uiso 1 1 calc R U . . .
C6 C 0.3280(8) 0.2713(5) 0.10519(18) 0.0552(11) Uani 1 1 d . . . . .
H6 H 0.191177 0.211920 0.099340 0.066 Uiso 1 1 calc R U . . .
C7 C 0.4086(7) 0.3242(5) 0.15972(16) 0.0415(9) Uani 1 1 d . . . . .
C8 C 0.3141(6) 0.3027(5) 0.21726(15) 0.0427(9) Uani 1 1 d . . . . .
H8A H 0.168695 0.360572 0.217842 0.051 Uiso 1 1 calc R U . . .
H8B H 0.296344 0.179893 0.226546 0.051 Uiso 1 1 calc R U . . .
C9 C 0.4708(6) 0.3747(4) 0.31843(16) 0.0394(9) Uani 1 1 d . . . . .
C10 C 0.6439(7) 0.4331(5) 0.35777(17) 0.0487(10) Uani 1 1 d . . . . .
H10 H 0.772273 0.484853 0.344637 0.058 Uiso 1 1 calc R U . . .
C11 C 0.6238(8) 0.4138(5) 0.41653(17) 0.0532(11) Uani 1 1 d . . . . .
H11 H 0.738948 0.454248 0.442743 0.064 Uiso 1 1 calc R U . . .
C12 C 0.4353(8) 0.3354(5) 0.43706(18) 0.0555(12) Uani 1 1 d . . . . .
H12 H 0.425514 0.320407 0.476653 0.067 Uiso 1 1 calc R U . . .
C13 C 0.2642(8) 0.2806(6) 0.39850(18) 0.0579(12) Uani 1 1 d . . . . .
H13 H 0.135625 0.230096 0.411962 0.069 Uiso 1 1 calc R U . . .
C14 C 0.2803(7) 0.2993(5) 0.33975(17) 0.0486(10) Uani 1 1 d . . . . .
H14 H 0.162345 0.260967 0.313988 0.058 Uiso 1 1 calc R U . . .

loop_
_atom_site_aniso_label
_atom_site_aniso_U_11
_atom_site_aniso_U_22
_atom_site_aniso_U_33
_atom_site_aniso_U_23
_atom_site_aniso_U_13
_atom_site_aniso_U_12
O1 0.0444(17) 0.075(2) 0.0518(16) -0.0064(14) 0.0072(13) -0.0260(16)
N1 0.0308(16) 0.0363(16) 0.0469(17) -0.0008(13) 0.0041(13) -0.0018(14)
C1 0.034(2) 0.038(2) 0.051(2) 0.0008(16) 0.0058(16) -0.0020(16)
C2 0.042(2) 0.0332(18) 0.046(2) 0.0023(15) 0.0068(16) 0.0096(17)
C3 0.050(2) 0.045(2) 0.054(2) 0.0039(18) 0.0105(19) -0.001(2)
C4 0.068(3) 0.056(2) 0.048(2) 0.002(2) 0.016(2) 0.007(2)
C5 0.081(3) 0.059(3) 0.045(2) -0.009(2) 0.000(2) 0.007(3)
C6 0.057(3) 0.049(2) 0.058(2) -0.0065(19) -0.003(2) -0.007(2)
C7 0.042(2) 0.0321(18) 0.050(2) 0.0010(16) 0.0030(17) 0.0032(17)
C8 0.0327(19) 0.042(2) 0.054(2) 0.0001(17) 0.0062(16) -0.0022(17)
C9 0.042(2) 0.0308(18) 0.046(2) 0.0025(15) 0.0078(16) 0.0069(16)
C10 0.040(2) 0.048(2) 0.058(2) 0.0024(18) 0.0077(18) -0.0025(19)
C11 0.062(3) 0.049(2) 0.048(2) -0.0002(19) 0.001(2) -0.001(2)
C12 0.067(3) 0.053(2) 0.048(2) 0.0057(19) 0.016(2) 0.006(2)
C13 0.058(3) 0.059(3) 0.060(2) 0.008(2) 0.022(2) -0.008(2)
C14 0.042(2) 0.044(2) 0.061(2) -0.0037(18) 0.0076(19) -0.0034(19)

loop_
_atom_type_symbol
_atom_type_description
_atom_type_scat_dispersion_real
_atom_type_scat_dispersion_imag
_atom_type_scat_source
C C 0.0181 0.0091 'International Tables Vol C Tables 4.2.6.8 and 6.1.1.4'
H H 0.0000 0.0000 'International Tables Vol C Tables 4.2.6.8 and 6.1.1.4'
N N 0.0311 0.0180 'International Tables Vol C Tables 4.2.6.8 and 6.1.1.4'
O O 0.0492 0.0322 'International Tables Vol C Tables 4.2.6.8 and 6.1.1.4'

loop_
_geom_angle_atom_site_label_1
_geom_angle_atom_site_label_2
_geom_angle_atom_site_label_3
_geom_angle
_geom_angle_site_symmetry_1
_geom_angle_site_symmetry_3
_geom_angle_publ_flag
C1 N1 C9 126.3(3) . . ?
C1 N1 C8 111.3(3) . . ?
C9 N1 C8 121.6(3) . . ?
O1 C1 N1 126.1(3) . . ?
O1 C1 C2 127.0(3) . . ?
N1 C1 C2 106.9(3) . . ?
C3 C2 C7 122.2(4) . . ?
C3 C2 C1 128.3(4) . . ?
C7 C2 C1 109.5(3) . . ?
C2 C3 C4 118.1(4) . . ?
C2 C3 H3 121.0 . . ?
C4 C3 H3 121.0 . . ?
C3 C4 C5 119.8(4) . . ?
C3 C4 H4 120.1 . . ?
C5 C4 H4 120.1 . . ?
C6 C5 C4 121.3(4) . . ?
C6 C5 H5 119.3 . . ?
C4 C5 H5 119.3 . . ?
C7 C6 C5 118.2(4) . . ?
C7 C6 H6 120.9 . . ?
C5 C6 H6 120.9 . . ?
C6 C7 C2 120.3(4) . . ?
C6 C7 C8 131.2(4) . . ?
C2 C7 C8 108.5(3) . . ?
N1 C8 C7 103.7(3) . . ?
N1 C8 H8A 111.0 . . ?
C7 C8 H8A 111.0 . . ?
N1 C8 H8B 111.0 . . ?
C7 C8 H8B 111.0 . . ?
H8A C8 H8B 109.0 . . ?
C10 C9 C14 118.6(4) . . ?
C10 C9 N1 122.5(3) . . ?
C14 C9 N1 118.9(4) . . ?
C11 C10 C9 119.6(4) . . ?
C11 C10 H10 120.2 . . ?
C9 C10 H10 120.2 . . ?
C10 C11 C12 121.2(4) . . ?
C10 C11 H11 119.4 . . ?
C12 C11 H11 119.4 . . ?
C13 C12 C11 119.2(4) . . ?
C13 C12 H12 120.4 . . ?
C11 C12 H12 120.4 . . ?
C12 C13 C14 120.6(4) . . ?
C12 C13 H13 119.7 . . ?
C14 C13 H13 119.7 . . ?
C13 C14 C9 120.9(4) . . ?
C13 C14 H14 119.6 . . ?
C9 C14 H14 119.6 . . ?

loop_
_geom_bond_atom_site_label_1
_geom_bond_atom_site_label_2
_geom_bond_distance
_geom_bond_site_symmetry_2
_geom_bond_publ_flag
O1 C1 1.231(4) . ?
N1 C1 1.375(5) . ?
N1 C9 1.414(4) . ?
N1 C8 1.464(5) . ?
C1 C2 1.466(5) . ?
C2 C3 1.380(5) . ?
C2 C7 1.380(6) . ?
C3 C4 1.380(6) . ?
C3 H3 0.9300 . ?
C4 C5 1.402(7) . ?
C4 H4 0.9300 . ?
C5 C6 1.387(6) . ?
C5 H5 0.9300 . ?
C6 C7 1.375(5) . ?
C6 H6 0.9300 . ?
C7 C8 1.494(5) . ?
C8 H8A 0.9700 . ?
C8 H8B 0.9700 . ?
C9 C10 1.391(5) . ?
C9 C14 1.393(5) . ?
C10 C11 1.383(5) . ?
C10 H10 0.9300 . ?
C11 C12 1.385(6) . ?
C11 H11 0.9300 . ?
C12 C13 1.364(6) . ?
C12 H12 0.9300 . ?
C13 C14 1.378(6) . ?
C13 H13 0.9300 . ?
C14 H14 0.9300 . ?

loop_
_geom_torsion_atom_site_label_1
_geom_torsion_atom_site_label_2
_geom_torsion_atom_site_label_3
_geom_torsion_atom_site_label_4
_geom_torsion
_geom_torsion_site_symmetry_1
_geom_torsion_site_symmetry_2
_geom_torsion_site_symmetry_3
_geom_torsion_site_symmetry_4
_geom_torsion_publ_flag
C9 N1 C1 O1 -7.4(6) . . . . ?
C8 N1 C1 O1 -177.3(4) . . . . ?
C9 N1 C1 C2 172.0(3) . . . . ?
C8 N1 C1 C2 2.1(4) . . . . ?
O1 C1 C2 C3 -1.5(7) . . . . ?
N1 C1 C2 C3 179.1(4) . . . . ?
O1 C1 C2 C7 177.6(4) . . . . ?
N1 C1 C2 C7 -1.8(4) . . . . ?
C7 C2 C3 C4 -0.1(6) . . . . ?
C1 C2 C3 C4 178.9(4) . . . . ?
C2 C3 C4 C5 -1.1(6) . . . . ?
C3 C4 C5 C6 1.4(7) . . . . ?
C4 C5 C6 C7 -0.4(7) . . . . ?
C5 C6 C7 C2 -0.8(6) . . . . ?
C5 C6 C7 C8 -179.3(4) . . . . ?
C3 C2 C7 C6 1.1(6) . . . . ?
C1 C2 C7 C6 -178.1(3) . . . . ?
C3 C2 C7 C8 179.9(3) . . . . ?
C1 C2 C7 C8 0.8(4) . . . . ?
C1 N1 C8 C7 -1.7(4) . . . . ?
C9 N1 C8 C7 -172.1(3) . . . . ?
C6 C7 C8 N1 179.2(4) . . . . ?
C2 C7 C8 N1 0.5(4) . . . . ?
C1 N1 C9 C10 2.7(5) . . . . ?
C8 N1 C9 C10 171.6(3) . . . . ?
C1 N1 C9 C14 -176.0(3) . . . . ?
C8 N1 C9 C14 -7.0(5) . . . . ?
C14 C9 C10 C11 0.5(6) . . . . ?
N1 C9 C10 C11 -178.1(3) . . . . ?
C9 C10 C11 C12 0.7(6) . . . . ?
C10 C11 C12 C13 -1.7(7) . . . . ?
C11 C12 C13 C14 1.4(7) . . . . ?
C12 C13 C14 C9 -0.1(6) . . . . ?
C10 C9 C14 C13 -0.8(6) . . . . ?
N1 C9 C14 C13 177.9(3) . . . . ?
